data_7114082
loop_
_publ_author_name
'Al-Sayah, Mohammad H.'
'Branda, Neil R.'

_publ_section_title
;
 Controlling allostery using redox chemistryElectronic supplementary
 information (ESI) available: Experimental and X-ray structure
 determination and crystal data for [Cu(1)][PF6]. See
 http://www.rsc.org/suppdata/cc/b1/b109051h/
;
_journal_issue 2
_journal_name_full 'Chemical Communications'
_journal_page_first 178
_journal_paper_doi 10.1039/b109051h
_journal_year 2002
_chemical_formula_sum 'C50 H44 Cu F6 N12 O P'
_chemical_formula_weight 1037.48
_space_group_IT_number 2
_symmetry_cell_setting triclinic
_symmetry_space_group_name_Hall '-P 1'
_symmetry_space_group_name_H-M 'P -1'
_atom_sites_solution_hydrogens geom
_atom_sites_solution_primary direct
_atom_sites_solution_secondary difmap
_audit_creation_method 'manual editing of SHELXL template'
_cell_angle_alpha 72.366(2)
_cell_angle_beta 80.042(3)
_cell_angle_gamma 88.735(2)
_cell_formula_units_Z 2
_cell_length_a 9.9312(12)
_cell_length_b 15.733(2)
_cell_length_c 17.743(2)
_cell_measurement_reflns_used 4023
_cell_measurement_temperature 193(2)
_cell_measurement_theta_max 24.188
_cell_measurement_theta_min 2.411
_cell_volume 2600.9(5)
_computing_cell_refinement 'Bruker SMART'
_computing_data_collection 'Bruker SMART'
_computing_data_reduction 'Bruker SHELXTL'
_computing_molecular_graphics 'Bruker SHELXTL'
_computing_publication_material 'Bruker SHELXTL'
_computing_structure_refinement 'SHELXL-97 (Sheldrick, 1997)'
_computing_structure_solution 'SHELXS-97 (Sheldrick, 1990)'
_diffrn_ambient_temperature 193(2)
_diffrn_detector_area_resol_mean 8.192
_diffrn_measured_fraction_theta_full 0.979
_diffrn_measured_fraction_theta_max 0.979
_diffrn_measurement_device_type 'Bruker PLATFORM diffractometer/SMART 1000 CCD area detector'
_diffrn_measurement_method '\w scans'
_diffrn_radiation_monochromator graphite
_diffrn_radiation_source 'fine-focus sealed tube'
_diffrn_radiation_type MoK\a
_diffrn_radiation_wavelength 0.71073
_diffrn_reflns_av_R_equivalents 0.0517
_diffrn_reflns_av_sigmaI/netI 0.1449
_diffrn_reflns_limit_h_max 12
_diffrn_reflns_limit_h_min -11
_diffrn_reflns_limit_k_max 19
_diffrn_reflns_limit_k_min -19
_diffrn_reflns_limit_l_max 21
_diffrn_reflns_limit_l_min -22
_diffrn_reflns_number 13106
_diffrn_reflns_theta_full 26.46
_diffrn_reflns_theta_max 26.46
_diffrn_reflns_theta_min 1.22
_diffrn_standards_decay_% <1%
_exptl_absorpt_coefficient_mu 0.521
_exptl_absorpt_correction_T_max 0.9538
_exptl_absorpt_correction_T_min 0.8566
_exptl_absorpt_correction_type integration
_exptl_absorpt_process_details 'Bruker SHELXTL'
_exptl_crystal_colour orange
_exptl_crystal_density_diffrn 1.325
_exptl_crystal_density_method 'not measured'
_exptl_crystal_description prism
_exptl_crystal_F_000 1068
_exptl_crystal_size_max 0.33
_exptl_crystal_size_mid 0.15
_exptl_crystal_size_min 0.10
_refine_diff_density_max 1.249
_refine_diff_density_min -0.787
_refine_diff_density_rms 0.135
_refine_ls_extinction_method none
_refine_ls_goodness_of_fit_ref 1.000
_refine_ls_hydrogen_treatment mixed
_refine_ls_matrix_type full
_refine_ls_number_parameters 601
_refine_ls_number_reflns 10515
_refine_ls_number_restraints 6
_refine_ls_restrained_S_all 1.000
_refine_ls_R_factor_all 0.1934
_refine_ls_R_factor_gt 0.0979
_refine_ls_shift/su_max 0.008
_refine_ls_shift/su_mean 0.000
_refine_ls_structure_factor_coef Fsqd
_refine_ls_weighting_details 'calc w=1/[\s^2^(Fo^2^)+(0.1612P)^2^+0.0000P] where P=(Fo^2^+2Fc^2^)/3'
_refine_ls_weighting_scheme calc
_refine_ls_wR_factor_gt 0.2428
_refine_ls_wR_factor_ref 0.2995
_reflns_number_gt 4973
_reflns_number_total 10515
_reflns_threshold_expression >2sigma(I)
_cod_data_source_file b109051h.txt
_cod_data_source_block nrb0124
_cod_depositor_comments
;
The following automatic conversions were performed:

'_symmetry_cell_setting' value 'Triclinic' changed to 'triclinic'
according to
/usr/data/users/saulius/automatic-downloads/retrospective/RSC/lib/dictionaries/cif_core.dic
dictionary named 'cif_core.dic' version 2.4.2 from 2011-04-26.

Automatic conversion script
Id: cif_fix_values 2281 2013-09-26 08:29:07Z andrius 
;
_cod_original_cell_volume 2600.8(6)
_cod_database_code 7114082

loop_
_symmetry_equiv_pos_as_xyz
'x, y, z'
'-x, -y, -z'

loop_
_atom_site_label
_atom_site_type_symbol
_atom_site_fract_x
_atom_site_fract_y
_atom_site_fract_z
_atom_site_U_iso_or_equiv
_atom_site_adp_type
_atom_site_occupancy
_atom_site_symmetry_multiplicity
_atom_site_calc_flag
_atom_site_refinement_flags
Cu Cu 0.13261(9) -0.34716(5) 0.23056(5) 0.0396(3) Uani 1 1 d .
O O 0.5833(4) -0.6973(3) 0.4682(3) 0.0379(11) Uani 1 1 d .
N1 N 0.4604(5) -0.6610(3) 0.3650(3) 0.0353(13) Uani 1 1 d .
N2 N 0.3617(6) -0.5153(3) 0.3374(3) 0.0362(13) Uani 1 1 d .
N3 N 0.4964(5) -0.5637(3) 0.4405(3) 0.0364(13) Uani 1 1 d .
N4 N 0.3303(6) -0.6094(4) 0.2656(3) 0.0399(14) Uani 1 1 d .
H4 H 0.3538 -0.6566 0.2501 0.048 Uiso 1 1 calc R
N5 N 0.3969(6) -0.4276(3) 0.4138(3) 0.0440(15) Uani 1 1 d .
H5 H 0.4306 -0.4197 0.4540 0.053 Uiso 1 1 calc R
N10 N 0.0556(5) -0.4709(3) 0.2940(3) 0.0361(13) Uani 1 1 d .
N20 N -0.0251(6) -0.3131(4) 0.3041(4) 0.0429(14) Uani 1 1 d .
N30 N 0.3266(6) -0.3037(3) 0.2245(4) 0.0415(14) Uani 1 1 d .
N40 N 0.1754(7) -0.2879(4) 0.1121(4) 0.0504(16) Uani 1 1 d .
N50 N 0.8010(5) -0.8497(3) 0.5071(3) 0.0341(13) Uani 1 1 d .
N60 N 1.0629(5) -0.9792(3) 0.5997(3) 0.0336(12) Uani 1 1 d .
N70 N 1.3849(6) -1.0694(4) 0.6426(4) 0.0455(15) Uani 1 1 d .
C1 C 0.5112(7) -0.6386(4) 0.4208(4) 0.0353(15) Uani 1 1 d .
C2 C 0.3852(6) -0.5942(4) 0.3235(4) 0.0336(15) Uani 1 1 d .
C3 C 0.4189(7) -0.5042(4) 0.3958(4) 0.0359(16) Uani 1 1 d .
C10 C 0.2319(7) -0.5491(4) 0.2273(4) 0.0346(15) Uani 1 1 d .
H10A H 0.2095 -0.5676 0.1821 0.042 Uiso 1 1 calc R
H10B H 0.2727 -0.4878 0.2052 0.042 Uiso 1 1 calc R
C11 C 0.1048(7) -0.5495(4) 0.2855(4) 0.0396(16) Uani 1 1 d .
C12 C 0.0390(8) -0.6299(5) 0.3329(5) 0.059(2) Uani 1 1 d .
H12 H 0.0722 -0.6844 0.3252 0.071 Uiso 1 1 calc R
C13 C -0.0739(9) -0.6315(5) 0.3907(6) 0.074(3) Uani 1 1 d .
H13 H -0.1180 -0.6864 0.4237 0.089 Uiso 1 1 calc R
C14 C -0.1214(8) -0.5514(5) 0.3997(6) 0.065(2) Uani 1 1 d .
H14 H -0.1987 -0.5506 0.4393 0.078 Uiso 1 1 calc R
C15 C -0.0556(7) -0.4719(5) 0.3503(5) 0.0472(18) Uani 1 1 d .
C20 C 0.0290(10) -0.1560(5) 0.2460(6) 0.069(3) Uani 1 1 d .
H20A H 0.1259 -0.1670 0.2484 0.083 Uiso 1 1 calc R
H20B H 0.0053 -0.0997 0.2573 0.083 Uiso 1 1 calc R
H20C H 0.0119 -0.1522 0.1924 0.083 Uiso 1 1 calc R
C21 C -0.0560(8) -0.2301(5) 0.3067(5) 0.0476(19) Uani 1 1 d .
C22 C -0.1602(9) -0.2175(6) 0.3637(6) 0.064(2) Uani 1 1 d .
H22 H -0.1815 -0.1588 0.3653 0.077 Uiso 1 1 calc R
C23 C -0.2318(10) -0.2880(7) 0.4171(7) 0.082(3) Uani 1 1 d .
H23 H -0.3026 -0.2790 0.4572 0.099 Uiso 1 1 calc R
C24 C -0.2037(8) -0.3734(6) 0.4145(6) 0.068(3) Uani 1 1 d .
H24 H -0.2561 -0.4234 0.4511 0.082 Uiso 1 1 calc R
C25 C -0.0992(7) -0.3839(5) 0.3583(5) 0.0447(18) Uani 1 1 d .
C30 C 0.3184(8) -0.3569(4) 0.3684(4) 0.0420(17) Uani 1 1 d .
H30A H 0.2982 -0.3118 0.3971 0.050 Uiso 1 1 calc R
H30B H 0.2302 -0.3825 0.3651 0.050 Uiso 1 1 calc R
C31 C 0.3935(8) -0.3126(4) 0.2855(5) 0.0470(19) Uani 1 1 d .
C32 C 0.5247(10) -0.2818(6) 0.2729(7) 0.077(3) Uani 1 1 d .
H32 H 0.5697 -0.2878 0.3173 0.092 Uiso 1 1 calc R
C33 C 0.5928(11) -0.2416(8) 0.1954(9) 0.102(4) Uani 1 1 d .
H33 H 0.6854 -0.2214 0.1857 0.123 Uiso 1 1 calc R
C34 C 0.5251(12) -0.2319(7) 0.1341(7) 0.094(3) Uani 1 1 d .
H34 H 0.5689 -0.2036 0.0805 0.113 Uiso 1 1 calc R
C35 C 0.3896(9) -0.2639(5) 0.1500(5) 0.060(2) Uani 1 1 d .
C40 C -0.0484(12) -0.3124(7) 0.0914(6) 0.087(3) Uani 1 1 d .
H40A H -0.0464 -0.3776 0.1113 0.104 Uiso 1 1 calc R
H40B H -0.1046 -0.2948 0.0493 0.104 Uiso 1 1 calc R
H40C H -0.0874 -0.2893 0.1357 0.104 Uiso 1 1 calc R
C41 C 0.0899(13) -0.2759(6) 0.0588(5) 0.075(3) Uani 1 1 d .
C42 C 0.1328(19) -0.2347(9) -0.0211(7) 0.120(5) Uani 1 1 d .
H42 H 0.0712 -0.2268 -0.0579 0.144 Uiso 1 1 calc R
C43 C 0.267(2) -0.2046(11) -0.0477(8) 0.155(7) Uani 1 1 d .
H43 H 0.2991 -0.1785 -0.1036 0.187 Uiso 1 1 calc R
C44 C 0.3535(16) -0.2117(9) 0.0039(7) 0.121(5) Uani 1 1 d .
H44 H 0.4450 -0.1887 -0.0140 0.145 Uiso 1 1 calc R
C45 C 0.3028(12) -0.2552(6) 0.0868(5) 0.070(3) Uani 1 1 d .
C50 C 0.6021(7) -0.7837(4) 0.4551(4) 0.0389(16) Uani 1 1 d .
H50A H 0.6627 -0.7776 0.4030 0.047 Uiso 1 1 calc R
H50B H 0.5130 -0.8103 0.4544 0.047 Uiso 1 1 calc R
C51 C 0.6661(7) -0.8418(4) 0.5232(4) 0.0336(15) Uani 1 1 d .
C52 C 0.5862(7) -0.8854(4) 0.5951(5) 0.0464(18) Uani 1 1 d .
H52 H 0.4901 -0.8782 0.6028 0.056 Uiso 1 1 calc R
C53 C 0.6464(8) -0.9406(5) 0.6571(5) 0.0511(19) Uani 1 1 d .
H53 H 0.5942 -0.9699 0.7084 0.061 Uiso 1 1 calc R
C54 C 0.7878(7) -0.9506(4) 0.6397(4) 0.0408(17) Uani 1 1 d .
H54 H 0.8339 -0.9888 0.6791 0.049 Uiso 1 1 calc R
C55 C 0.8594(6) -0.9046(4) 0.5651(4) 0.0316(15) Uani 1 1 d .
C61 C 1.0097(7) -0.9176(4) 0.5446(4) 0.0345(15) Uani 1 1 d .
C62 C 1.0857(7) -0.8668(4) 0.4723(4) 0.0439(17) Uani 1 1 d .
H62 H 1.0435 -0.8231 0.4345 0.053 Uiso 1 1 calc R
C63 C 1.2244(7) -0.8810(5) 0.4563(4) 0.0450(17) Uani 1 1 d .
H63 H 1.2798 -0.8472 0.4076 0.054 Uiso 1 1 calc R
C64 C 1.2798(7) -0.9453(4) 0.5129(4) 0.0399(17) Uani 1 1 d .
H64 H 1.3748 -0.9562 0.5037 0.048 Uiso 1 1 calc R
C65 C 1.1976(6) -0.9942(4) 0.5832(4) 0.0352(15) Uani 1 1 d .
C71 C 1.2490(7) -1.0670(4) 0.6451(4) 0.0374(16) Uani 1 1 d .
C72 C 1.1588(8) -1.1327(5) 0.7004(4) 0.0471(18) Uani 1 1 d .
H72 H 1.0630 -1.1293 0.7008 0.057 Uiso 1 1 calc R
C73 C 1.2112(9) -1.2024(6) 0.7544(5) 0.060(2) Uani 1 1 d .
H73 H 1.1527 -1.2490 0.7915 0.072 Uiso 1 1 calc R
C74 C 1.3518(9) -1.2032(6) 0.7532(5) 0.058(2) Uani 1 1 d .
H74 H 1.3910 -1.2491 0.7907 0.069 Uiso 1 1 calc R
C75 C 1.4311(8) -1.1370(6) 0.6973(5) 0.052(2) Uani 1 1 d .
H75 H 1.5269 -1.1385 0.6968 0.063 Uiso 1 1 calc R
P P 0.2457(2) 0.21066(15) 0.16001(13) 0.0562(6) Uani 1 1 d .
F1 F 0.2698(6) 0.2204(4) 0.0686(3) 0.0964(19) Uani 1 1 d .
F2 F 0.2234(7) 0.2001(4) 0.2539(3) 0.108(2) Uani 1 1 d .
F3 F 0.3583(6) 0.2846(4) 0.1474(4) 0.105(2) Uani 1 1 d .
F4 F 0.1328(7) 0.1352(4) 0.1769(4) 0.112(2) Uani 1 1 d .
F5 F 0.1344(7) 0.2834(4) 0.1512(4) 0.116(2) Uani 1 1 d .
F6 F 0.3550(7) 0.1368(4) 0.1723(4) 0.112(2) Uani 1 1 d .
C10S C 0.2476(18) -0.4895(13) 0.0256(6) 0.091(2) Uiso 0.50 1 d PD
H10C H 0.3335 -0.4684 0.0349 0.109 Uiso 0.50 1 calc PR
H10D H 0.2248 -0.5502 0.0616 0.109 Uiso 0.50 1 calc PR
H10E H 0.1742 -0.4498 0.0363 0.109 Uiso 0.50 1 calc PR
C11S C 0.2635(12) -0.4896(9) -0.0623(6) 0.091(2) Uiso 0.50 1 d PGD
C12S C 0.1731(12) -0.4434(8) -0.1106(7) 0.091(2) Uiso 0.50 1 d PGD
H12S H 0.1013 -0.4117 -0.0894 0.109 Uiso 0.50 1 calc PR
C13S C 0.1876(13) -0.4434(9) -0.1899(7) 0.091(2) Uiso 0.50 1 d PG
H13S H 0.1258 -0.4117 -0.2229 0.109 Uiso 0.50 1 calc PR
C14S C 0.2927(15) -0.4897(9) -0.2209(6) 0.091(2) Uiso 0.50 1 d PG
H14S H 0.3026 -0.4897 -0.2752 0.109 Uiso 0.50 1 calc PR
C15S C 0.3831(13) -0.5359(9) -0.1726(7) 0.091(2) Uiso 0.50 1 d PG
H15S H 0.4549 -0.5676 -0.1938 0.109 Uiso 0.50 1 calc PR
C16S C 0.3686(12) -0.5359(9) -0.0933(7) 0.091(2) Uiso 0.50 1 d PGD
H16S H 0.4304 -0.5676 -0.0603 0.109 Uiso 0.50 1 calc PR
C20S C -0.277(2) -0.0203(17) 0.1882(10) 0.158(5) Uiso 0.50 1 d PD
H20D H -0.1839 -0.0003 0.1869 0.190 Uiso 0.50 1 calc PR
H20E H -0.2958 -0.0800 0.2268 0.190 Uiso 0.50 1 calc PR
H20F H -0.3423 0.0213 0.2044 0.190 Uiso 0.50 1 calc PR
C21S C -0.2925(16) -0.0233(11) 0.1040(9) 0.158(5) Uiso 0.50 1 d PGD
C22S C -0.1807(15) -0.0426(12) 0.0536(11) 0.158(5) Uiso 0.50 1 d PGD
H22S H -0.0971 -0.0588 0.0726 0.190 Uiso 0.50 1 calc PR
C23S C -0.191(2) -0.0382(13) -0.0246(11) 0.158(5) Uiso 0.50 1 d PG
H23S H -0.1146 -0.0514 -0.0591 0.190 Uiso 0.50 1 calc PR
C24S C -0.313(2) -0.0144(14) -0.0524(10) 0.158(5) Uiso 0.50 1 d PG
H24S H -0.3204 -0.0114 -0.1059 0.190 Uiso 0.50 1 calc PR
C25S C -0.4251(19) 0.0049(15) -0.0020(12) 0.158(5) Uiso 0.50 1 d PG
H25S H -0.5086 0.0212 -0.0211 0.190 Uiso 0.50 1 calc PR
C26S C -0.4147(15) 0.0005(14) 0.0762(11) 0.158(5) Uiso 0.50 1 d PGD
H26S H -0.4912 0.0137 0.1106 0.190 Uiso 0.50 1 calc PR

loop_
_atom_site_aniso_label
_atom_site_aniso_U_11
_atom_site_aniso_U_22
_atom_site_aniso_U_33
_atom_site_aniso_U_23
_atom_site_aniso_U_13
_atom_site_aniso_U_12
Cu 0.0384(5) 0.0370(5) 0.0429(5) -0.0120(4) -0.0062(4) 0.0077(4)
O 0.039(3) 0.033(2) 0.051(3) -0.021(2) -0.020(2) 0.018(2)
N1 0.031(3) 0.034(3) 0.050(3) -0.023(3) -0.016(3) 0.015(2)
N2 0.038(3) 0.031(3) 0.049(3) -0.023(3) -0.016(3) 0.014(2)
N3 0.035(3) 0.034(3) 0.051(4) -0.024(3) -0.017(3) 0.015(2)
N4 0.040(3) 0.042(3) 0.052(4) -0.031(3) -0.021(3) 0.018(3)
N5 0.051(4) 0.041(3) 0.058(4) -0.030(3) -0.032(3) 0.023(3)
N10 0.025(3) 0.041(3) 0.043(3) -0.014(3) -0.008(3) 0.009(2)
N20 0.035(3) 0.047(3) 0.054(4) -0.025(3) -0.012(3) 0.013(3)
N30 0.043(4) 0.031(3) 0.048(4) -0.014(3) 0.001(3) 0.004(3)
N40 0.069(5) 0.037(3) 0.043(4) -0.013(3) -0.001(4) 0.002(3)
N50 0.027(3) 0.024(3) 0.057(4) -0.018(3) -0.016(3) 0.010(2)
N60 0.029(3) 0.034(3) 0.042(3) -0.017(3) -0.010(3) 0.008(2)
N70 0.036(3) 0.054(4) 0.059(4) -0.032(3) -0.017(3) 0.020(3)
C1 0.029(4) 0.035(3) 0.042(4) -0.014(3) -0.006(3) 0.010(3)
C2 0.026(3) 0.034(3) 0.046(4) -0.019(3) -0.008(3) 0.009(3)
C3 0.038(4) 0.029(3) 0.052(4) -0.026(3) -0.016(3) 0.016(3)
C10 0.037(4) 0.035(3) 0.033(4) -0.009(3) -0.013(3) 0.009(3)
C11 0.032(4) 0.033(4) 0.054(4) -0.009(3) -0.017(3) 0.007(3)
C12 0.041(5) 0.038(4) 0.096(7) -0.017(4) -0.010(5) 0.010(3)
C13 0.049(5) 0.039(4) 0.118(8) -0.005(5) -0.003(5) -0.002(4)
C14 0.040(5) 0.056(5) 0.081(6) -0.007(5) 0.011(4) -0.003(4)
C15 0.030(4) 0.045(4) 0.063(5) -0.015(4) -0.005(4) 0.006(3)
C20 0.082(7) 0.045(5) 0.089(7) -0.034(5) -0.016(6) 0.009(4)
C21 0.043(4) 0.047(4) 0.064(5) -0.031(4) -0.015(4) 0.012(3)
C22 0.052(5) 0.062(5) 0.098(7) -0.052(5) -0.013(5) 0.016(4)
C23 0.050(6) 0.090(7) 0.114(9) -0.060(7) 0.018(6) 0.008(5)
C24 0.040(5) 0.068(6) 0.089(7) -0.031(5) 0.019(5) 0.002(4)
C25 0.030(4) 0.047(4) 0.058(5) -0.018(4) -0.006(4) 0.007(3)
C30 0.051(4) 0.036(4) 0.049(4) -0.021(3) -0.023(4) 0.020(3)
C31 0.041(4) 0.030(4) 0.073(6) -0.017(4) -0.016(4) 0.005(3)
C32 0.059(6) 0.054(5) 0.115(9) -0.010(5) -0.038(6) 0.003(5)
C33 0.045(6) 0.096(8) 0.133(11) 0.009(8) -0.009(7) -0.011(6)
C34 0.066(7) 0.099(8) 0.090(8) -0.002(6) 0.015(6) -0.019(6)
C35 0.057(5) 0.047(5) 0.068(6) -0.010(4) 0.001(5) -0.005(4)
C40 0.103(9) 0.092(7) 0.079(7) -0.025(6) -0.055(7) 0.024(7)
C41 0.117(9) 0.063(6) 0.047(6) -0.014(4) -0.024(6) -0.006(6)
C42 0.176(15) 0.126(11) 0.062(8) -0.024(7) -0.038(9) -0.022(10)
C43 0.23(2) 0.182(16) 0.043(7) -0.025(8) -0.009(11) -0.065(15)
C44 0.153(13) 0.140(11) 0.055(7) -0.021(7) 0.012(8) -0.058(10)
C45 0.108(8) 0.057(5) 0.042(5) -0.017(4) 0.003(5) -0.004(5)
C50 0.033(4) 0.028(3) 0.062(5) -0.021(3) -0.016(3) 0.012(3)
C51 0.031(4) 0.026(3) 0.049(4) -0.019(3) -0.008(3) 0.004(3)
C52 0.031(4) 0.043(4) 0.069(5) -0.024(4) -0.009(4) 0.015(3)
C53 0.039(4) 0.060(5) 0.052(5) -0.018(4) -0.001(4) 0.003(4)
C54 0.032(4) 0.045(4) 0.048(4) -0.014(3) -0.014(3) 0.012(3)
C55 0.025(3) 0.026(3) 0.047(4) -0.014(3) -0.009(3) 0.005(3)
C61 0.030(4) 0.030(3) 0.047(4) -0.015(3) -0.011(3) 0.006(3)
C62 0.037(4) 0.038(4) 0.053(5) -0.006(3) -0.012(4) 0.006(3)
C63 0.031(4) 0.053(4) 0.046(4) -0.013(4) 0.000(3) 0.001(3)
C64 0.022(3) 0.037(4) 0.064(5) -0.022(4) -0.004(3) 0.002(3)
C65 0.027(4) 0.038(4) 0.048(4) -0.023(3) -0.008(3) 0.007(3)
C71 0.036(4) 0.036(4) 0.046(4) -0.021(3) -0.007(3) 0.008(3)
C72 0.045(4) 0.050(4) 0.047(4) -0.013(4) -0.015(4) 0.022(4)
C73 0.056(5) 0.069(5) 0.051(5) -0.012(4) -0.008(4) 0.015(4)
C74 0.060(6) 0.068(5) 0.045(5) -0.015(4) -0.018(4) 0.031(5)
C75 0.038(4) 0.072(5) 0.057(5) -0.032(4) -0.020(4) 0.027(4)
P 0.0566(14) 0.0615(13) 0.0586(14) -0.0286(11) -0.0136(11) 0.0089(11)
F1 0.104(5) 0.132(5) 0.055(3) -0.032(3) -0.010(3) -0.003(4)
F2 0.153(6) 0.119(5) 0.068(4) -0.052(3) -0.020(4) 0.015(4)
F3 0.083(4) 0.111(5) 0.141(5) -0.071(4) -0.011(4) -0.019(4)
F4 0.102(5) 0.118(5) 0.124(5) -0.067(4) 0.017(4) -0.032(4)
F5 0.100(5) 0.109(5) 0.165(6) -0.062(4) -0.062(5) 0.056(4)
F6 0.122(5) 0.111(5) 0.131(5) -0.066(4) -0.054(4) 0.065(4)

loop_
_atom_type_symbol
_atom_type_description
_atom_type_scat_dispersion_real
_atom_type_scat_dispersion_imag
_atom_type_scat_source
C C 0.0033 0.0016 'International Tables Vol C Tables 4.2.6.8 and 6.1.1.4'
H H 0.0000 0.0000 'International Tables Vol C Tables 4.2.6.8 and 6.1.1.4'
N N 0.0061 0.0033 'International Tables Vol C Tables 4.2.6.8 and 6.1.1.4'
O O 0.0106 0.0060 'International Tables Vol C Tables 4.2.6.8 and 6.1.1.4'
F F 0.0171 0.0103 'International Tables Vol C Tables 4.2.6.8 and 6.1.1.4'
P P 0.1023 0.0942 'International Tables Vol C Tables 4.2.6.8 and 6.1.1.4'
Cu Cu 0.3201 1.2651 'International Tables Vol C Tables 4.2.6.8 and 6.1.1.4'

loop_
_geom_angle_atom_site_label_1
_geom_angle_atom_site_label_2
_geom_angle_atom_site_label_3
_geom_angle
N40 Cu N10 130.5(2)
N40 Cu N20 123.6(3)
N10 Cu N20 81.3(2)
N40 Cu N30 82.2(3)
N10 Cu N30 124.6(2)
N20 Cu N30 120.2(2)
C1 O C50 117.2(5)
C1 N1 C2 112.2(5)
C3 N2 C2 114.6(5)
C1 N3 C3 113.2(5)
C2 N4 C10 120.9(5)
C3 N5 C30 121.7(5)
C15 N10 C11 119.3(6)
C15 N10 Cu 113.9(4)
C11 N10 Cu 126.8(5)
C21 N20 C25 119.0(6)
C21 N20 Cu 126.7(5)
C25 N20 Cu 114.2(4)
C35 N30 C31 119.3(7)
C35 N30 Cu 113.2(5)
C31 N30 Cu 127.4(5)
C45 N40 C41 119.2(8)
C45 N40 Cu 113.2(6)
C41 N40 Cu 127.6(7)
C51 N50 C55 117.0(6)
C61 N60 C65 117.8(6)
C75 N70 C71 116.8(7)
N1 C1 N3 128.6(6)
N1 C1 O 119.7(5)
N3 C1 O 111.6(6)
N4 C2 N2 117.4(6)
N4 C2 N1 117.2(5)
N2 C2 N1 125.4(6)
N2 C3 N5 117.5(5)
N2 C3 N3 126.0(5)
N5 C3 N3 116.5(6)
N4 C10 C11 110.9(5)
N10 C11 C12 120.3(7)
N10 C11 C10 119.5(6)
C12 C11 C10 120.2(6)
C13 C12 C11 120.7(7)
C12 C13 C14 118.5(8)
C13 C14 C15 119.6(8)
N10 C15 C14 121.6(7)
N10 C15 C25 116.1(6)
C14 C15 C25 122.3(7)
N20 C21 C22 120.3(7)
N20 C21 C20 116.3(7)
C22 C21 C20 123.3(7)
C23 C22 C21 120.0(7)
C22 C23 C24 120.6(8)
C25 C24 C23 118.0(8)
C24 C25 N20 122.0(7)
C24 C25 C15 123.6(7)
N20 C25 C15 114.3(6)
N5 C30 C31 112.0(6)
N30 C31 C32 121.5(8)
N30 C31 C30 117.6(6)
C32 C31 C30 121.0(8)
C31 C32 C33 119.9(10)
C34 C33 C32 118.6(10)
C33 C34 C35 119.5(10)
N30 C35 C34 121.2(9)
N30 C35 C45 114.6(8)
C34 C35 C45 124.3(9)
N40 C41 C42 121.7(12)
N40 C41 C40 115.8(8)
C42 C41 C40 122.5(11)
C41 C42 C43 118.9(13)
C44 C43 C42 121.1(13)
C43 C44 C45 117.4(13)
N40 C45 C44 121.5(10)
N40 C45 C35 116.7(7)
C44 C45 C35 121.7(10)
O C50 C51 106.9(5)
N50 C51 C52 123.9(6)
N50 C51 C50 115.7(6)
C52 C51 C50 120.3(6)
C51 C52 C53 119.7(7)
C52 C53 C54 116.5(7)
C55 C54 C53 119.4(6)
N50 C55 C54 123.4(6)
N50 C55 C61 116.6(6)
C54 C55 C61 120.0(6)
N60 C61 C62 123.4(6)
N60 C61 C55 115.8(6)
C62 C61 C55 120.8(6)
C63 C62 C61 118.6(6)
C64 C63 C62 118.2(7)
C63 C64 C65 120.1(6)
N60 C65 C64 121.8(6)
N60 C65 C71 115.2(6)
C64 C65 C71 123.0(6)
N70 C71 C72 122.4(6)
N70 C71 C65 117.1(6)
C72 C71 C65 120.4(6)
C73 C72 C71 118.8(7)
C72 C73 C74 118.6(8)
C75 C74 C73 118.4(7)
N70 C75 C74 125.0(7)
F1 P F6 89.7(4)
F1 P F5 92.4(4)
F6 P F5 177.8(4)
F1 P F3 92.0(4)
F6 P F3 90.7(4)
F5 P F3 89.8(4)
F1 P F4 90.5(3)
F6 P F4 88.6(4)
F5 P F4 90.8(4)
F3 P F4 177.4(4)
F1 P F2 179.1(4)
F6 P F2 89.4(4)
F5 P F2 88.5(4)
F3 P F2 87.6(4)
F4 P F2 89.9(4)
C12S C11S C16S 120.0
C12S C11S C10S 120.01(6)
C16S C11S C10S 119.99(6)
C13S C12S C11S 120.0
C12S C13S C14S 120.0
C13S C14S C15S 120.0
C16S C15S C14S 120.0
C15S C16S C11S 120.0
C22S C21S C26S 120.0
C22S C21S C20S 119.89(8)
C26S C21S C20S 119.90(8)
C21S C22S C23S 120.0
C24S C23S C22S 120.0
C23S C24S C25S 120.0
C26S C25S C24S 120.0
C25S C26S C21S 120.0

loop_
_geom_bond_atom_site_label_1
_geom_bond_atom_site_label_2
_geom_bond_distance
Cu N40 1.996(6)
Cu N10 2.020(5)
Cu N20 2.030(6)
Cu N30 2.033(6)
O C1 1.335(7)
O C50 1.450(7)
N1 C1 1.322(8)
N1 C2 1.374(8)
N2 C3 1.321(8)
N2 C2 1.345(7)
N3 C1 1.326(8)
N3 C3 1.351(8)
N4 C2 1.326(8)
N4 C10 1.454(8)
N5 C3 1.342(7)
N5 C30 1.459(8)
N10 C15 1.352(8)
N10 C11 1.361(8)
N20 C21 1.347(8)
N20 C25 1.360(9)
N30 C35 1.328(10)
N30 C31 1.335(9)
N40 C45 1.327(12)
N40 C41 1.346(11)
N50 C51 1.332(8)
N50 C55 1.338(8)
N60 C61 1.324(8)
N60 C65 1.350(8)
N70 C75 1.337(9)
N70 C71 1.343(8)
C10 C11 1.486(9)
C11 C12 1.391(10)
C12 C13 1.378(12)
C13 C14 1.380(12)
C14 C15 1.391(10)
C15 C25 1.482(10)
C20 C21 1.483(11)
C21 C22 1.373(11)
C22 C23 1.342(13)
C23 C24 1.379(12)
C24 C25 1.353(10)
C30 C31 1.492(10)
C31 C32 1.357(11)
C32 C33 1.386(14)
C33 C34 1.343(15)
C34 C35 1.399(13)
C35 C45 1.500(13)
C40 C41 1.452(14)
C41 C42 1.363(15)
C42 C43 1.38(2)
C43 C44 1.338(19)
C44 C45 1.427(13)
C50 C51 1.507(9)
C51 C52 1.368(10)
C52 C53 1.395(10)
C53 C54 1.401(10)
C54 C55 1.378(9)
C55 C61 1.498(8)
C61 C62 1.388(9)
C62 C63 1.385(9)
C63 C64 1.373(9)
C64 C65 1.382(9)
C65 C71 1.477(9)
C71 C72 1.398(10)
C72 C73 1.380(10)
C73 C74 1.392(12)
C74 C75 1.353(11)
P F1 1.558(5)
P F6 1.565(6)
P F5 1.566(6)
P F3 1.571(6)
P F4 1.576(6)
P F2 1.600(6)
C10S C11S 1.5408
C11S C12S 1.3900
C11S C16S 1.3900
C12S C13S 1.3900
C13S C14S 1.3900
C14S C15S 1.3900
C15S C16S 1.3900
C20S C21S 1.5418
C21S C22S 1.3900
C21S C26S 1.3900
C22S C23S 1.3900
C23S C24S 1.3900
C24S C25S 1.3900
C25S C26S 1.3900

loop_
_geom_torsion_atom_site_label_1
_geom_torsion_atom_site_label_2
_geom_torsion_atom_site_label_3
_geom_torsion_atom_site_label_4
_geom_torsion
N40 Cu N10 C15 -127.0(5)
N20 Cu N10 C15 0.3(5)
N30 Cu N10 C15 121.2(5)
N40 Cu N10 C11 53.5(6)
N20 Cu N10 C11 -179.2(6)
N30 Cu N10 C11 -58.4(6)
N40 Cu N20 C21 -49.0(7)
N10 Cu N20 C21 177.6(6)
N30 Cu N20 C21 52.4(7)
N40 Cu N20 C25 135.2(5)
N10 Cu N20 C25 1.8(5)
N30 Cu N20 C25 -123.4(5)
N40 Cu N30 C35 -3.5(5)
N10 Cu N30 C35 131.1(5)
N20 Cu N30 C35 -128.0(5)
N40 Cu N30 C31 177.7(6)
N10 Cu N30 C31 -47.7(6)
N20 Cu N30 C31 53.2(6)
N10 Cu N40 C45 -126.2(5)
N20 Cu N40 C45 124.6(6)
N30 Cu N40 C45 3.4(5)
N10 Cu N40 C41 56.3(8)
N20 Cu N40 C41 -52.9(8)
N30 Cu N40 C41 -174.1(7)
C2 N1 C1 N3 1.0(10)
C2 N1 C1 O 177.9(6)
C3 N3 C1 N1 -0.3(10)
C3 N3 C1 O -177.4(5)
C50 O C1 N1 0.2(9)
C50 O C1 N3 177.5(6)
C10 N4 C2 N2 -9.2(9)
C10 N4 C2 N1 170.2(6)
C3 N2 C2 N4 180.0(6)
C3 N2 C2 N1 0.7(10)
C1 N1 C2 N4 179.5(6)
C1 N1 C2 N2 -1.2(9)
C2 N2 C3 N5 -178.6(6)
C2 N2 C3 N3 0.2(10)
C30 N5 C3 N2 -2.9(10)
C30 N5 C3 N3 178.1(6)
C1 N3 C3 N2 -0.4(10)
C1 N3 C3 N5 178.5(6)
C2 N4 C10 C11 -64.8(8)
C15 N10 C11 C12 1.7(10)
Cu N10 C11 C12 -178.8(5)
C15 N10 C11 C10 -176.3(6)
Cu N10 C11 C10 3.2(9)
N4 C10 C11 N10 127.7(6)
N4 C10 C11 C12 -50.3(9)
N10 C11 C12 C13 -2.2(12)
C10 C11 C12 C13 175.8(8)
C11 C12 C13 C14 1.1(14)
C12 C13 C14 C15 0.4(14)
C11 N10 C15 C14 -0.2(11)
Cu N10 C15 C14 -179.8(6)
C11 N10 C15 C25 177.4(6)
Cu N10 C15 C25 -2.2(8)
C13 C14 C15 N10 -0.9(13)
C13 C14 C15 C25 -178.3(8)
C25 N20 C21 C22 0.4(11)
Cu N20 C21 C22 -175.2(6)
C25 N20 C21 C20 179.8(7)
Cu N20 C21 C20 4.1(10)
N20 C21 C22 C23 -0.1(13)
C20 C21 C22 C23 -179.4(9)
C21 C22 C23 C24 -1.3(15)
C22 C23 C24 C25 2.1(15)
C23 C24 C25 N20 -1.7(13)
C23 C24 C25 C15 178.3(8)
C21 N20 C25 C24 0.5(11)
Cu N20 C25 C24 176.7(6)
C21 N20 C25 C15 -179.5(6)
Cu N20 C25 C15 -3.3(8)
N10 C15 C25 C24 -176.3(7)
C14 C15 C25 C24 1.3(13)
N10 C15 C25 N20 3.7(10)
C14 C15 C25 N20 -178.7(7)
C3 N5 C30 C31 -70.0(9)
C35 N30 C31 C32 -0.1(10)
Cu N30 C31 C32 178.7(6)
C35 N30 C31 C30 179.4(6)
Cu N30 C31 C30 -1.8(8)
N5 C30 C31 N30 129.9(6)
N5 C30 C31 C32 -50.6(9)
N30 C31 C32 C33 -1.2(13)
C30 C31 C32 C33 179.3(8)
C31 C32 C33 C34 1.8(17)
C32 C33 C34 C35 -1.2(18)
C31 N30 C35 C34 0.7(12)
Cu N30 C35 C34 -178.2(7)
C31 N30 C35 C45 -178.1(6)
Cu N30 C35 C45 3.0(8)
C33 C34 C35 N30 0.0(16)
C33 C34 C35 C45 178.6(10)
C45 N40 C41 C42 3.2(14)
Cu N40 C41 C42 -179.5(8)
C45 N40 C41 C40 -179.0(8)
Cu N40 C41 C40 -1.7(12)
N40 C41 C42 C43 0(2)
C40 C41 C42 C43 -177.7(13)
C41 C42 C43 C44 -3(3)
C42 C43 C44 C45 3(2)
C41 N40 C45 C44 -3.4(13)
Cu N40 C45 C44 178.9(8)
C41 N40 C45 C35 175.0(7)
Cu N40 C45 C35 -2.7(9)
C43 C44 C45 N40 0.4(18)
C43 C44 C45 C35 -177.9(12)
N30 C35 C45 N40 -0.2(11)
C34 C35 C45 N40 -178.9(9)
N30 C35 C45 C44 178.1(9)
C34 C35 C45 C44 -0.6(15)
C1 O C50 C51 -171.3(5)
C55 N50 C51 C52 0.8(9)
C55 N50 C51 C50 -176.5(5)
O C50 C51 N50 -99.1(6)
O C50 C51 C52 83.5(7)
N50 C51 C52 C53 1.3(10)
C50 C51 C52 C53 178.5(6)
C51 C52 C53 C54 -2.6(10)
C52 C53 C54 C55 1.9(10)
C51 N50 C55 C54 -1.6(9)
C51 N50 C55 C61 176.2(5)
C53 C54 C55 N50 0.2(10)
C53 C54 C55 C61 -177.5(6)
C65 N60 C61 C62 -1.5(9)
C65 N60 C61 C55 178.9(5)
N50 C55 C61 N60 -173.1(5)
C54 C55 C61 N60 4.8(9)
N50 C55 C61 C62 7.3(9)
C54 C55 C61 C62 -174.9(6)
N60 C61 C62 C63 0.1(10)
C55 C61 C62 C63 179.7(6)
C61 C62 C63 C64 0.4(10)
C62 C63 C64 C65 0.4(10)
C61 N60 C65 C64 2.4(9)
C61 N60 C65 C71 -176.9(5)
C63 C64 C65 N60 -1.9(10)
C63 C64 C65 C71 177.3(6)
C75 N70 C71 C72 -1.6(10)
C75 N70 C71 C65 -178.1(6)
N60 C65 C71 N70 -162.8(6)
C64 C65 C71 N70 17.9(9)
N60 C65 C71 C72 20.6(9)
C64 C65 C71 C72 -158.6(6)
N70 C71 C72 C73 -0.1(11)
C65 C71 C72 C73 176.3(7)
C71 C72 C73 C74 2.0(11)
C72 C73 C74 C75 -2.2(12)
C71 N70 C75 C74 1.3(11)
C73 C74 C75 N70 0.6(12)
C16S C11S C12S C13S 0.0
C10S C11S C12S C13S 179.9(15)
C11S C12S C13S C14S 0.0
C12S C13S C14S C15S 0.0
C13S C14S C15S C16S 0.0
C14S C15S C16S C11S 0.0
C12S C11S C16S C15S 0.0
C10S C11S C16S C15S -179.9(15)
C26S C21S C22S C23S 0.0
C20S C21S C22S C23S -174.7(16)
C21S C22S C23S C24S 0.0
C22S C23S C24S C25S 0.0
C23S C24S C25S C26S 0.0
C24S C25S C26S C21S 0.0
C22S C21S C26S C25S 0.0
C20S C21S C26S C25S 174.7(16)
